data_4330939
loop_
_publ_author_name
'William T. Eckenhoff'
'Ashley B. Biernesser'
'Tomislav Pintauer'

_publ_section_title
;
 Kinetic and Mechanistic Aspects of Atom Transfer Radical Addition (ATRA)
 Catalyzed by Copper Complexes with Tris(2-pyridylmethyl)amine
;
_journal_name_full 'Inorganic Chemistry'
_journal_page_first 11917
_journal_page_last 11929
_journal_paper_doi 10.1021/ic3018198
_journal_volume 51
_journal_year 2012
_chemical_formula_moiety 'C54 H45 Cu P3, C24 H20 B'
_chemical_formula_sum 'C78 H65 B Cu P3'
_chemical_formula_weight 1169.56
_chemical_name_common '[Cu(PPh3)3][BPh4]'
_chemical_name_systematic
; 
 ? 
;
_space_group_IT_number 14
_symmetry_cell_setting monoclinic
_symmetry_space_group_name_Hall '-P 2ybc'
_symmetry_space_group_name_H-M 'P 1 21/c 1'
_atom_sites_solution_hydrogens geom
_atom_sites_solution_primary direct
_atom_sites_solution_secondary difmap
_audit_creation_method SHELXL-97
_cell_angle_alpha 90.00
_cell_angle_beta 94.903(2)
_cell_angle_gamma 90.00
_cell_formula_units_Z 4
_cell_length_a 16.741(2)
_cell_length_b 20.309(3)
_cell_length_c 18.131(2)
_cell_measurement_reflns_used 9830
_cell_measurement_temperature 150(2)
_cell_measurement_theta_max 31.773
_cell_measurement_theta_min 2.255
_cell_volume 6141.9(13)
_computing_cell_refinement 'SAINT (Bruker, 1998)'
_computing_data_collection 'SMART (Bruker, 1998)'
_computing_data_reduction SAINT
_computing_molecular_graphics 'SHELXTL (Sheldrick, 2000)'
_computing_publication_material 'ORTEP-3 for Windows (Faruggia, 1997)'
_computing_structure_refinement 'SHELXL-97 (Sheldrick, 1997)'
_computing_structure_solution 'SHELXS-97 (Sheldrick, 1997)'
_diffrn_ambient_temperature 150(2)
_diffrn_measured_fraction_theta_full 0.942
_diffrn_measured_fraction_theta_max 0.942
_diffrn_measurement_device_type 'Bruker Smart ApexII'
_diffrn_measurement_method '\f and \w Scans'
_diffrn_radiation_monochromator graphite
_diffrn_radiation_source 'fine-focus sealed tube'
_diffrn_radiation_type MoK\a
_diffrn_radiation_wavelength 0.71073
_diffrn_reflns_av_R_equivalents 0.0320
_diffrn_reflns_av_sigmaI/netI 0.0346
_diffrn_reflns_limit_h_max 24
_diffrn_reflns_limit_h_min -24
_diffrn_reflns_limit_k_max 29
_diffrn_reflns_limit_k_min -29
_diffrn_reflns_limit_l_max 26
_diffrn_reflns_limit_l_min -26
_diffrn_reflns_number 77970
_diffrn_reflns_theta_full 32.59
_diffrn_reflns_theta_max 32.59
_diffrn_reflns_theta_min 1.22
_diffrn_standards_interval_count 0
_diffrn_standards_interval_time 0
_diffrn_standards_number 21108
_exptl_absorpt_coefficient_mu 0.479
_exptl_absorpt_correction_T_max 0.9256
_exptl_absorpt_correction_T_min 0.7881
_exptl_absorpt_correction_type multi-scan
_exptl_absorpt_process_details 'SADABS (Sheldrick, 2002)'
_exptl_crystal_colour colorless
_exptl_crystal_density_diffrn 1.265
_exptl_crystal_description rhomboid
_exptl_crystal_F_000 2448
_exptl_crystal_size_max 0.52
_exptl_crystal_size_mid 0.32
_exptl_crystal_size_min 0.16
_refine_diff_density_max 0.464
_refine_diff_density_min -0.337
_refine_diff_density_rms 0.070
_refine_ls_extinction_method none
_refine_ls_goodness_of_fit_ref 0.923
_refine_ls_hydrogen_treatment constr
_refine_ls_matrix_type full
_refine_ls_number_parameters 748
_refine_ls_number_reflns 21108
_refine_ls_number_restraints 0
_refine_ls_restrained_S_all 0.923
_refine_ls_R_factor_all 0.0604
_refine_ls_R_factor_gt 0.0386
_refine_ls_shift/su_max 0.003
_refine_ls_shift/su_mean 0.000
_refine_ls_structure_factor_coef Fsqd
_refine_ls_weighting_details 'calc w=1/[\s^2^(Fo^2^)+(0.1000P)^2^+0.0000P] where P=(Fo^2^+2Fc^2^)/3'
_refine_ls_weighting_scheme calc
_refine_ls_wR_factor_gt 0.1138
_refine_ls_wR_factor_ref 0.1337
_reflns_number_gt 15870
_reflns_number_total 21108
_reflns_threshold_expression >2sigma(I)
_cod_data_source_file ic3018198_si_002_2.cif
_cod_data_source_block '[Cu(PPh3)3][BPh4]'
_cod_original_cell_volume 6141.8(14)
_cod_original_sg_symbol_H-M 'P 21/c'
_cod_database_code 4330939

loop_
_symmetry_equiv_pos_as_xyz
'x, y, z'
'-x, y+1/2, -z+1/2'
'-x, -y, -z'
'x, -y-1/2, z-1/2'

loop_
_atom_site_label
_atom_site_type_symbol
_atom_site_fract_x
_atom_site_fract_y
_atom_site_fract_z
_atom_site_U_iso_or_equiv
_atom_site_adp_type
_atom_site_occupancy
_atom_site_symmetry_multiplicity
_atom_site_calc_flag
_atom_site_refinement_flags
Cu1 Cu 0.218449(10) 0.570312(8) 0.721399(8) 0.01837(5) Uani 1 1 d .
P2 P 0.20683(2) 0.600175(17) 0.841151(18) 0.01938(7) Uani 1 1 d .
P3 P 0.21316(2) 0.653178(17) 0.635637(19) 0.01985(7) Uani 1 1 d .
P1 P 0.24267(2) 0.466062(16) 0.684933(18) 0.01841(7) Uani 1 1 d .
C7 C 0.16976(8) 0.44255(6) 0.60961(7) 0.0197(2) Uani 1 1 d .
C13 C 0.34033(8) 0.45573(7) 0.64933(7) 0.0208(2) Uani 1 1 d .
C1 C 0.23809(9) 0.39897(7) 0.75080(8) 0.0227(3) Uani 1 1 d .
C25 C 0.16088(8) 0.53901(7) 0.89736(8) 0.0223(3) Uani 1 1 d .
C8 C 0.08894(9) 0.45364(8) 0.61974(8) 0.0285(3) Uani 1 1 d .
H8 H 0.0746 0.4736 0.6642 0.034 Uiso 1 1 calc R
C31 C 0.30409(8) 0.62001(6) 0.88845(7) 0.0209(2) Uani 1 1 d .
C14 C 0.37803(8) 0.51082(7) 0.62276(8) 0.0271(3) Uani 1 1 d .
H14 H 0.3518 0.5523 0.6227 0.033 Uiso 1 1 calc R
C32 C 0.31347(9) 0.66071(7) 0.95087(8) 0.0259(3) Uani 1 1 d .
H32 H 0.2677 0.6785 0.9713 0.031 Uiso 1 1 calc R
C35 C 0.44817(9) 0.60940(7) 0.89148(9) 0.0285(3) Uani 1 1 d .
H35 H 0.4941 0.5920 0.8711 0.034 Uiso 1 1 calc R
C19 C 0.14594(8) 0.67390(7) 0.84909(7) 0.0220(2) Uani 1 1 d .
C18 C 0.37894(9) 0.39475(7) 0.64849(8) 0.0257(3) Uani 1 1 d .
H18 H 0.3539 0.3565 0.6660 0.031 Uiso 1 1 calc R
C36 C 0.37212(9) 0.59410(7) 0.85994(8) 0.0245(3) Uani 1 1 d .
H36 H 0.3663 0.5656 0.8183 0.029 Uiso 1 1 calc R
C2 C 0.26806(10) 0.40966(8) 0.82400(8) 0.0316(3) Uani 1 1 d .
H2 H 0.2870 0.4521 0.8391 0.038 Uiso 1 1 calc R
C12 C 0.18983(9) 0.41587(7) 0.54307(8) 0.0260(3) Uani 1 1 d .
H12 H 0.2445 0.4091 0.5349 0.031 Uiso 1 1 calc R
C24 C 0.06386(9) 0.66908(8) 0.85764(9) 0.0304(3) Uani 1 1 d .
H24 H 0.0410 0.6275 0.8673 0.036 Uiso 1 1 calc R
C16 C 0.49117(9) 0.44561(9) 0.59613(9) 0.0334(3) Uani 1 1 d .
H16 H 0.5427 0.4421 0.5782 0.040 Uiso 1 1 calc R
C34 C 0.45698(9) 0.65020(7) 0.95280(9) 0.0295(3) Uani 1 1 d .
H34 H 0.5090 0.6612 0.9743 0.035 Uiso 1 1 calc R
C11 C 0.13000(10) 0.39912(8) 0.48843(9) 0.0337(3) Uani 1 1 d .
H11 H 0.1441 0.3813 0.4429 0.040 Uiso 1 1 calc R
C17 C 0.45427(9) 0.39041(8) 0.62193(8) 0.0310(3) Uani 1 1 d .
H17 H 0.4806 0.3490 0.6215 0.037 Uiso 1 1 calc R
C15 C 0.45288(9) 0.50632(9) 0.59648(9) 0.0325(3) Uani 1 1 d .
H15 H 0.4780 0.5444 0.5788 0.039 Uiso 1 1 calc R
C33 C 0.38961(9) 0.67507(8) 0.98291(9) 0.0303(3) Uani 1 1 d .
H33 H 0.3958 0.7021 1.0258 0.036 Uiso 1 1 calc R
C5 C 0.21361(11) 0.28565(8) 0.78042(10) 0.0368(4) Uani 1 1 d .
H5 H 0.1954 0.2430 0.7655 0.044 Uiso 1 1 calc R
C20 C 0.17836(9) 0.73544(7) 0.83527(9) 0.0293(3) Uani 1 1 d .
H20 H 0.2339 0.7394 0.8290 0.035 Uiso 1 1 calc R
C30 C 0.09965(10) 0.50084(9) 0.86333(9) 0.0354(4) Uani 1 1 d .
H30 H 0.0837 0.5071 0.8123 0.042 Uiso 1 1 calc R
C6 C 0.21045(9) 0.33658(7) 0.72953(8) 0.0285(3) Uani 1 1 d .
H6 H 0.1894 0.3289 0.6799 0.034 Uiso 1 1 calc R
C26 C 0.18394(10) 0.52873(8) 0.97187(8) 0.0322(3) Uani 1 1 d .
H26 H 0.2255 0.5546 0.9962 0.039 Uiso 1 1 calc R
C28 C 0.08475(11) 0.44389(10) 0.97683(10) 0.0424(4) Uani 1 1 d .
H28 H 0.0584 0.4119 1.0043 0.051 Uiso 1 1 calc R
C9 C 0.02962(10) 0.43575(9) 0.56541(10) 0.0357(4) Uani 1 1 d .
H9 H -0.0252 0.4423 0.5731 0.043 Uiso 1 1 calc R
C23 C 0.01569(11) 0.72468(10) 0.85202(10) 0.0403(4) Uani 1 1 d .
H23 H -0.0401 0.7209 0.8572 0.048 Uiso 1 1 calc R
C4 C 0.24309(12) 0.29658(9) 0.85277(10) 0.0429(4) Uani 1 1 d .
H4 H 0.2447 0.2614 0.8875 0.051 Uiso 1 1 calc R
C27 C 0.14639(11) 0.48080(9) 1.01078(9) 0.0412(4) Uani 1 1 d .
H27 H 0.1633 0.4733 1.0614 0.049 Uiso 1 1 calc R
C21 C 0.13008(11) 0.79092(8) 0.83061(10) 0.0387(4) Uani 1 1 d .
H21 H 0.1526 0.8328 0.8217 0.046 Uiso 1 1 calc R
C29 C 0.06139(12) 0.45353(10) 0.90295(10) 0.0448(5) Uani 1 1 d .
H29 H 0.0192 0.4279 0.8792 0.054 Uiso 1 1 calc R
C22 C 0.04847(11) 0.78529(9) 0.83896(10) 0.0423(4) Uani 1 1 d .
H22 H 0.0153 0.8233 0.8356 0.051 Uiso 1 1 calc R
C10 C 0.05053(10) 0.40821(9) 0.49978(9) 0.0354(3) Uani 1 1 d .
H10 H 0.0100 0.3956 0.4626 0.042 Uiso 1 1 calc R
C3 C 0.27022(12) 0.35819(9) 0.87510(9) 0.0427(4) Uani 1 1 d .
H3 H 0.2903 0.3655 0.9250 0.051 Uiso 1 1 calc R
C37 C 0.11761(8) 0.69471(7) 0.61733(7) 0.0221(2) Uani 1 1 d .
C49 C 0.24169(8) 0.63416(7) 0.54303(7) 0.0214(2) Uani 1 1 d .
C43 C 0.28457(8) 0.71622(7) 0.66960(8) 0.0228(3) Uani 1 1 d .
C53 C 0.22061(10) 0.56781(8) 0.43257(9) 0.0303(3) Uani 1 1 d .
H53 H 0.1920 0.5339 0.4056 0.036 Uiso 1 1 calc R
C42 C 0.05886(9) 0.68567(8) 0.66633(8) 0.0280(3) Uani 1 1 d .
H42 H 0.0684 0.6562 0.7068 0.034 Uiso 1 1 calc R
C54 C 0.19943(9) 0.58509(7) 0.50235(8) 0.0256(3) Uani 1 1 d .
H54 H 0.1560 0.5634 0.5225 0.031 Uiso 1 1 calc R
C39 C 0.02951(10) 0.77109(9) 0.54870(10) 0.0382(4) Uani 1 1 d .
H39 H 0.0193 0.8003 0.5080 0.046 Uiso 1 1 calc R
C38 C 0.10156(9) 0.73726(8) 0.55743(9) 0.0306(3) Uani 1 1 d .
H38 H 0.1402 0.7431 0.5225 0.037 Uiso 1 1 calc R
C52 C 0.28308(10) 0.59958(8) 0.40205(9) 0.0322(3) Uani 1 1 d .
H52 H 0.2969 0.5880 0.3540 0.039 Uiso 1 1 calc R
C46 C 0.40023(12) 0.80556(9) 0.72646(11) 0.0433(4) Uani 1 1 d .
H46 H 0.4394 0.8361 0.7461 0.052 Uiso 1 1 calc R
C50 C 0.30504(9) 0.66528(7) 0.51230(9) 0.0285(3) Uani 1 1 d .
H50 H 0.3347 0.6984 0.5396 0.034 Uiso 1 1 calc R
C48 C 0.35534(10) 0.69458(8) 0.70746(10) 0.0343(3) Uani 1 1 d .
H48 H 0.3644 0.6487 0.7141 0.041 Uiso 1 1 calc R
C44 C 0.27261(10) 0.78368(8) 0.66102(10) 0.0343(3) Uani 1 1 d .
H44 H 0.2243 0.7997 0.6360 0.041 Uiso 1 1 calc R
C40 C -0.02765(10) 0.76277(9) 0.59853(10) 0.0380(4) Uani 1 1 d .
H40 H -0.0764 0.7869 0.5929 0.046 Uiso 1 1 calc R
C51 C 0.32526(10) 0.64821(8) 0.44189(9) 0.0340(3) Uani 1 1 d .
H51 H 0.3682 0.6701 0.4212 0.041 Uiso 1 1 calc R
C41 C -0.01337(9) 0.71922(10) 0.65662(9) 0.0364(4) Uani 1 1 d .
H41 H -0.0532 0.7122 0.6901 0.044 Uiso 1 1 calc R
C45 C 0.33096(12) 0.82769(8) 0.68888(12) 0.0455(4) Uani 1 1 d .
H45 H 0.3228 0.8736 0.6818 0.055 Uiso 1 1 calc R
C47 C 0.41297(11) 0.73893(9) 0.73572(11) 0.0440(4) Uani 1 1 d .
H47 H 0.4611 0.7234 0.7614 0.053 Uiso 1 1 calc R
C55 C 0.21730(8) 0.45393(7) 0.22874(7) 0.0220(3) Uani 1 1 d .
C67 C 0.36380(8) 0.46044(6) 0.17938(7) 0.0203(2) Uani 1 1 d .
C73 C 0.27722(8) 0.35271(7) 0.15299(7) 0.0219(2) Uani 1 1 d .
C68 C 0.35849(8) 0.47579(7) 0.10345(8) 0.0243(3) Uani 1 1 d .
H68 H 0.3169 0.4563 0.0719 0.029 Uiso 1 1 calc R
C61 C 0.33708(8) 0.38117(7) 0.29340(7) 0.0235(3) Uani 1 1 d .
C72 C 0.42682(8) 0.49080(7) 0.22224(8) 0.0249(3) Uani 1 1 d .
H72 H 0.4330 0.4824 0.2740 0.030 Uiso 1 1 calc R
C56 C 0.20344(9) 0.51767(7) 0.20243(8) 0.0268(3) Uani 1 1 d .
H56 H 0.2416 0.5371 0.1732 0.032 Uiso 1 1 calc R
C71 C 0.48100(9) 0.53300(8) 0.19183(9) 0.0288(3) Uani 1 1 d .
H71 H 0.5233 0.5522 0.2229 0.035 Uiso 1 1 calc R
C78 C 0.20043(9) 0.33328(8) 0.12542(8) 0.0271(3) Uani 1 1 d .
H78 H 0.1554 0.3547 0.1432 0.032 Uiso 1 1 calc R
C69 C 0.41163(9) 0.51836(7) 0.07260(8) 0.0287(3) Uani 1 1 d .
H69 H 0.4054 0.5277 0.0211 0.034 Uiso 1 1 calc R
C74 C 0.34027(10) 0.31910(7) 0.12276(9) 0.0292(3) Uani 1 1 d .
H74 H 0.3938 0.3309 0.1390 0.035 Uiso 1 1 calc R
C57 C 0.13599(9) 0.55439(8) 0.21706(10) 0.0322(3) Uani 1 1 d .
H57 H 0.1295 0.5980 0.1985 0.039 Uiso 1 1 calc R
C60 C 0.15715(9) 0.42823(8) 0.27044(9) 0.0281(3) Uani 1 1 d .
H60 H 0.1632 0.3847 0.2893 0.034 Uiso 1 1 calc R
C70 C 0.47379(9) 0.54715(8) 0.11701(9) 0.0304(3) Uani 1 1 d .
H70 H 0.5106 0.5760 0.0964 0.037 Uiso 1 1 calc R
C66 C 0.37924(11) 0.32221(8) 0.30094(10) 0.0364(4) Uani 1 1 d .
H66 H 0.3818 0.2949 0.2586 0.044 Uiso 1 1 calc R
C62 C 0.33385(9) 0.41716(9) 0.35930(8) 0.0314(3) Uani 1 1 d .
H62 H 0.3042 0.4571 0.3578 0.038 Uiso 1 1 calc R
C59 C 0.08937(9) 0.46375(9) 0.28509(9) 0.0326(3) Uani 1 1 d .
H59 H 0.0503 0.4444 0.3133 0.039 Uiso 1 1 calc R
C63 C 0.37207(10) 0.39697(10) 0.42665(9) 0.0379(4) Uani 1 1 d .
H63 H 0.3684 0.4231 0.4697 0.045 Uiso 1 1 calc R
C76 C 0.25102(12) 0.25125(8) 0.04515(8) 0.0364(4) Uani 1 1 d .
H76 H 0.2421 0.2171 0.0096 0.044 Uiso 1 1 calc R
C77 C 0.18724(11) 0.28344(8) 0.07251(9) 0.0351(4) Uani 1 1 d .
H77 H 0.1340 0.2717 0.0553 0.042 Uiso 1 1 calc R
C58 C 0.07883(9) 0.52742(8) 0.25848(9) 0.0318(3) Uani 1 1 d .
H58 H 0.0329 0.5521 0.2686 0.038 Uiso 1 1 calc R
C75 C 0.32800(11) 0.26945(8) 0.07031(9) 0.0351(4) Uani 1 1 d .
H75 H 0.3726 0.2480 0.0518 0.042 Uiso 1 1 calc R
C64 C 0.41534(11) 0.33893(10) 0.43089(10) 0.0412(4) Uani 1 1 d .
H64 H 0.4427 0.3252 0.4764 0.049 Uiso 1 1 calc R
C65 C 0.41802(12) 0.30149(10) 0.36823(11) 0.0460(4) Uani 1 1 d .
H65 H 0.4466 0.2610 0.3706 0.055 Uiso 1 1 calc R
B1 B 0.29783(9) 0.41123(8) 0.21385(8) 0.0212(3) Uani 1 1 d .

loop_
_atom_site_aniso_label
_atom_site_aniso_U_11
_atom_site_aniso_U_22
_atom_site_aniso_U_33
_atom_site_aniso_U_23
_atom_site_aniso_U_13
_atom_site_aniso_U_12
Cu1 0.02050(8) 0.01678(8) 0.01794(8) -0.00075(5) 0.00232(6) -0.00009(5)
P2 0.02055(15) 0.01957(15) 0.01803(15) -0.00169(11) 0.00172(12) 0.00091(12)
P3 0.02131(16) 0.01861(15) 0.01969(15) 0.00182(11) 0.00213(12) 0.00007(12)
P1 0.02024(15) 0.01706(14) 0.01814(15) -0.00089(11) 0.00289(12) 0.00048(11)
C7 0.0204(6) 0.0174(5) 0.0213(6) 0.0009(4) 0.0017(5) -0.0010(4)
C13 0.0184(6) 0.0238(6) 0.0198(6) -0.0017(5) -0.0001(5) 0.0000(5)
C1 0.0272(6) 0.0203(6) 0.0212(6) 0.0013(5) 0.0055(5) 0.0032(5)
C25 0.0220(6) 0.0230(6) 0.0218(6) 0.0001(5) 0.0016(5) -0.0012(5)
C8 0.0226(7) 0.0363(8) 0.0271(7) -0.0014(6) 0.0052(5) -0.0008(6)
C31 0.0215(6) 0.0190(6) 0.0222(6) -0.0011(4) 0.0016(5) 0.0013(5)
C14 0.0214(6) 0.0277(7) 0.0324(7) 0.0018(6) 0.0031(5) -0.0003(5)
C32 0.0238(6) 0.0263(7) 0.0271(7) -0.0055(5) -0.0003(5) 0.0038(5)
C35 0.0213(6) 0.0279(7) 0.0368(8) 0.0023(6) 0.0059(6) 0.0021(5)
C19 0.0235(6) 0.0237(6) 0.0186(6) -0.0037(5) 0.0006(5) 0.0033(5)
C18 0.0253(7) 0.0269(7) 0.0246(6) -0.0032(5) 0.0004(5) 0.0037(5)
C36 0.0250(6) 0.0222(6) 0.0268(7) -0.0006(5) 0.0049(5) 0.0017(5)
C2 0.0428(9) 0.0287(7) 0.0228(7) -0.0004(5) -0.0003(6) 0.0057(6)
C12 0.0264(7) 0.0283(7) 0.0231(6) -0.0045(5) 0.0014(5) 0.0038(5)
C24 0.0262(7) 0.0369(8) 0.0291(7) -0.0015(6) 0.0078(6) 0.0048(6)
C16 0.0186(6) 0.0531(10) 0.0286(7) -0.0036(7) 0.0027(5) 0.0028(6)
C34 0.0220(6) 0.0260(7) 0.0397(8) 0.0035(6) -0.0025(6) -0.0016(5)
C11 0.0380(8) 0.0366(8) 0.0251(7) -0.0065(6) -0.0051(6) 0.0042(7)
C17 0.0255(7) 0.0400(8) 0.0270(7) -0.0049(6) -0.0008(6) 0.0112(6)
C15 0.0233(7) 0.0401(9) 0.0344(8) 0.0029(6) 0.0046(6) -0.0053(6)
C33 0.0289(7) 0.0279(7) 0.0329(8) -0.0065(6) -0.0044(6) 0.0019(6)
C5 0.0480(10) 0.0240(7) 0.0401(9) 0.0063(6) 0.0136(8) -0.0014(7)
C20 0.0303(7) 0.0242(7) 0.0321(7) -0.0033(5) -0.0050(6) 0.0021(6)
C30 0.0401(9) 0.0397(9) 0.0249(7) 0.0051(6) -0.0062(6) -0.0145(7)
C6 0.0365(8) 0.0241(7) 0.0259(7) 0.0018(5) 0.0075(6) -0.0015(6)
C26 0.0346(8) 0.0378(8) 0.0234(7) 0.0037(6) -0.0032(6) -0.0092(6)
C28 0.0405(9) 0.0480(10) 0.0378(9) 0.0156(8) -0.0011(7) -0.0163(8)
C9 0.0217(7) 0.0477(10) 0.0370(9) 0.0030(7) -0.0022(6) -0.0014(6)
C23 0.0320(8) 0.0506(11) 0.0390(9) -0.0050(8) 0.0071(7) 0.0151(8)
C4 0.0601(12) 0.0364(9) 0.0340(9) 0.0154(7) 0.0150(8) 0.0131(8)
C27 0.0447(10) 0.0507(10) 0.0269(8) 0.0138(7) -0.0052(7) -0.0158(8)
C21 0.0453(10) 0.0238(7) 0.0442(9) -0.0067(6) -0.0125(8) 0.0058(7)
C29 0.0445(10) 0.0496(11) 0.0378(9) 0.0105(8) -0.0102(8) -0.0248(9)
C22 0.0460(10) 0.0373(9) 0.0423(9) -0.0113(7) -0.0048(8) 0.0220(8)
C10 0.0328(8) 0.0379(8) 0.0333(8) -0.0006(7) -0.0096(6) -0.0020(7)
C3 0.0609(12) 0.0431(10) 0.0239(7) 0.0078(7) 0.0030(7) 0.0119(9)
C37 0.0231(6) 0.0240(6) 0.0191(6) 0.0000(5) 0.0013(5) 0.0009(5)
C49 0.0239(6) 0.0201(6) 0.0204(6) 0.0020(4) 0.0032(5) 0.0031(5)
C43 0.0247(6) 0.0211(6) 0.0227(6) 0.0003(5) 0.0028(5) -0.0020(5)
C53 0.0342(8) 0.0312(8) 0.0250(7) -0.0030(5) -0.0008(6) 0.0027(6)
C42 0.0241(7) 0.0379(8) 0.0219(6) 0.0028(6) 0.0017(5) -0.0003(6)
C54 0.0258(7) 0.0259(6) 0.0249(7) 0.0013(5) 0.0011(5) -0.0001(5)
C39 0.0379(9) 0.0436(9) 0.0323(8) 0.0086(7) -0.0006(7) 0.0138(7)
C38 0.0301(7) 0.0354(8) 0.0269(7) 0.0079(6) 0.0056(6) 0.0069(6)
C52 0.0386(8) 0.0349(8) 0.0243(7) -0.0002(6) 0.0084(6) 0.0111(7)
C46 0.0442(10) 0.0353(9) 0.0488(10) -0.0023(8) -0.0047(8) -0.0159(8)
C50 0.0310(7) 0.0246(7) 0.0308(7) -0.0007(5) 0.0086(6) -0.0027(6)
C48 0.0320(8) 0.0255(7) 0.0434(9) 0.0048(6) -0.0085(7) -0.0026(6)
C44 0.0336(8) 0.0223(7) 0.0458(9) -0.0003(6) -0.0026(7) 0.0015(6)
C40 0.0282(8) 0.0507(10) 0.0342(8) -0.0031(7) -0.0020(6) 0.0146(7)
C51 0.0354(8) 0.0334(8) 0.0352(8) 0.0020(6) 0.0149(7) 0.0008(6)
C41 0.0242(7) 0.0563(11) 0.0290(8) -0.0021(7) 0.0039(6) 0.0044(7)
C45 0.0505(11) 0.0210(7) 0.0633(12) -0.0034(7) -0.0052(9) -0.0054(7)
C47 0.0352(9) 0.0407(9) 0.0528(11) 0.0069(8) -0.0158(8) -0.0083(7)
C55 0.0189(6) 0.0270(7) 0.0199(6) -0.0051(5) 0.0012(5) -0.0038(5)
C67 0.0173(5) 0.0219(6) 0.0217(6) -0.0020(5) 0.0021(5) 0.0011(4)
C73 0.0247(6) 0.0225(6) 0.0186(6) 0.0017(4) 0.0028(5) -0.0025(5)
C68 0.0210(6) 0.0268(7) 0.0247(6) 0.0011(5) -0.0006(5) -0.0014(5)
C61 0.0207(6) 0.0290(7) 0.0211(6) 0.0004(5) 0.0028(5) -0.0050(5)
C72 0.0232(6) 0.0282(7) 0.0232(6) -0.0034(5) 0.0009(5) -0.0025(5)
C56 0.0216(6) 0.0297(7) 0.0297(7) -0.0026(6) 0.0050(5) -0.0006(5)
C71 0.0236(7) 0.0280(7) 0.0344(8) -0.0040(6) 0.0002(6) -0.0049(5)
C78 0.0276(7) 0.0310(7) 0.0223(6) -0.0018(5) 0.0007(5) -0.0054(6)
C69 0.0285(7) 0.0309(7) 0.0266(7) 0.0069(6) 0.0017(6) -0.0019(6)
C74 0.0312(7) 0.0263(7) 0.0310(7) -0.0044(6) 0.0073(6) -0.0010(6)
C57 0.0271(7) 0.0311(7) 0.0385(8) -0.0020(6) 0.0041(6) 0.0052(6)
C60 0.0238(7) 0.0322(7) 0.0288(7) -0.0006(6) 0.0053(6) -0.0025(5)
C70 0.0270(7) 0.0268(7) 0.0381(8) 0.0046(6) 0.0058(6) -0.0037(6)
C66 0.0415(9) 0.0331(8) 0.0332(8) 0.0021(6) -0.0056(7) -0.0003(7)
C62 0.0259(7) 0.0452(9) 0.0233(7) -0.0034(6) 0.0025(6) -0.0012(6)
C59 0.0213(7) 0.0451(9) 0.0322(8) -0.0037(7) 0.0075(6) -0.0024(6)
C63 0.0302(8) 0.0642(12) 0.0196(7) 0.0017(7) 0.0041(6) -0.0125(8)
C76 0.0628(11) 0.0248(7) 0.0221(7) -0.0022(5) 0.0067(7) -0.0109(7)
C77 0.0432(9) 0.0362(8) 0.0248(7) -0.0029(6) -0.0033(6) -0.0140(7)
C58 0.0213(6) 0.0420(9) 0.0324(8) -0.0072(6) 0.0029(6) 0.0056(6)
C75 0.0503(10) 0.0245(7) 0.0324(8) -0.0039(6) 0.0146(7) -0.0009(7)
C64 0.0375(9) 0.0558(11) 0.0290(8) 0.0171(7) -0.0046(7) -0.0140(8)
C65 0.0527(11) 0.0395(10) 0.0431(10) 0.0118(8) -0.0122(8) 0.0012(8)
B1 0.0186(6) 0.0248(7) 0.0204(7) -0.0024(5) 0.0022(5) -0.0021(5)

loop_
_atom_type_symbol
_atom_type_description
_atom_type_scat_dispersion_real
_atom_type_scat_dispersion_imag
_atom_type_scat_source
C C 0.0033 0.0016 'International Tables Vol C Tables 4.2.6.8 and 6.1.1.4'
H H 0.0000 0.0000 'International Tables Vol C Tables 4.2.6.8 and 6.1.1.4'
B B 0.0013 0.0007 'International Tables Vol C Tables 4.2.6.8 and 6.1.1.4'
P P 0.1023 0.0942 'International Tables Vol C Tables 4.2.6.8 and 6.1.1.4'
Cu Cu 0.3201 1.2651 'International Tables Vol C Tables 4.2.6.8 and 6.1.1.4'

loop_
_geom_angle_atom_site_label_1
_geom_angle_atom_site_label_2
_geom_angle_atom_site_label_3
_geom_angle
P1 Cu1 P2 123.984(14)
P1 Cu1 P3 119.123(16)
P2 Cu1 P3 116.765(16)
C25 P2 C31 106.95(6)
C25 P2 C19 104.51(6)
C31 P2 C19 105.35(6)
C25 P2 Cu1 115.26(5)
C31 P2 Cu1 111.24(5)
C19 P2 Cu1 112.80(4)
C37 P3 C43 106.14(6)
C37 P3 C49 103.06(6)
C43 P3 C49 104.10(6)
C37 P3 Cu1 116.66(5)
C43 P3 Cu1 107.52(5)
C49 P3 Cu1 118.13(4)
C7 P1 C1 103.51(6)
C7 P1 C13 105.62(6)
C1 P1 C13 103.66(6)
C7 P1 Cu1 109.86(4)
C1 P1 Cu1 119.36(5)
C13 P1 Cu1 113.57(5)
C12 C7 C8 119.02(13)
C12 C7 P1 123.95(11)
C8 C7 P1 117.02(10)
C14 C13 C18 119.02(13)
C14 C13 P1 118.56(10)
C18 C13 P1 122.42(11)
C6 C1 C2 119.29(13)
C6 C1 P1 122.13(11)
C2 C1 P1 118.45(11)
C30 C25 C26 118.83(14)
C30 C25 P2 117.67(11)
C26 C25 P2 123.50(11)
C9 C8 C7 120.44(14)
C9 C8 H8 119.8
C7 C8 H8 119.8
C36 C31 C32 118.97(13)
C36 C31 P2 117.93(10)
C32 C31 P2 123.09(10)
C15 C14 C13 121.21(14)
C15 C14 H14 119.4
C13 C14 H14 119.4
C33 C32 C31 119.93(13)
C33 C32 H32 120.0
C31 C32 H32 120.0
C34 C35 C36 119.79(14)
C34 C35 H35 120.1
C36 C35 H35 120.1
C20 C19 C24 118.92(13)
C20 C19 P2 119.55(11)
C24 C19 P2 120.80(11)
C17 C18 C13 119.59(14)
C17 C18 H18 120.2
C13 C18 H18 120.2
C35 C36 C31 120.90(14)
C35 C36 H36 119.6
C31 C36 H36 119.6
C1 C2 C3 120.13(16)
C1 C2 H2 119.9
C3 C2 H2 119.9
C7 C12 C11 120.09(14)
C7 C12 H12 120.0
C11 C12 H12 120.0
C23 C24 C19 120.37(16)
C23 C24 H24 119.8
C19 C24 H24 119.8
C17 C16 C15 119.92(14)
C17 C16 H16 120.0
C15 C16 H16 120.0
C35 C34 C33 119.92(14)
C35 C34 H34 120.0
C33 C34 H34 120.0
C10 C11 C12 120.52(15)
C10 C11 H11 119.7
C12 C11 H11 119.7
C16 C17 C18 120.74(15)
C16 C17 H17 119.6
C18 C17 H17 119.6
C14 C15 C16 119.52(15)
C14 C15 H15 120.2
C16 C15 H15 120.2
C32 C33 C34 120.47(14)
C32 C33 H33 119.8
C34 C33 H33 119.8
C4 C5 C6 120.26(16)
C4 C5 H5 119.9
C6 C5 H5 119.9
C21 C20 C19 120.42(15)
C21 C20 H20 119.8
C19 C20 H20 119.8
C25 C30 C29 120.84(14)
C25 C30 H30 119.6
C29 C30 H30 119.6
C5 C6 C1 120.18(15)
C5 C6 H6 119.9
C1 C6 H6 119.9
C27 C26 C25 120.05(15)
C27 C26 H26 120.0
C25 C26 H26 120.0
C29 C28 C27 119.81(16)
C29 C28 H28 120.1
C27 C28 H28 120.1
C8 C9 C10 119.84(15)
C8 C9 H9 120.1
C10 C9 H9 120.1
C22 C23 C24 120.21(16)
C22 C23 H23 119.9
C24 C23 H23 119.9
C5 C4 C3 120.46(15)
C5 C4 H4 119.8
C3 C4 H4 119.8
C28 C27 C26 120.70(15)
C28 C27 H27 119.7
C26 C27 H27 119.7
C20 C21 C22 119.98(17)
C20 C21 H21 120.0
C22 C21 H21 120.0
C28 C29 C30 119.76(16)
C28 C29 H29 120.1
C30 C29 H29 120.1
C23 C22 C21 120.10(15)
C23 C22 H22 120.0
C21 C22 H22 120.0
C11 C10 C9 120.05(15)
C11 C10 H10 120.0
C9 C10 H10 120.0
C4 C3 C2 119.68(16)
C4 C3 H3 120.2
C2 C3 H3 120.2
C42 C37 C38 118.57(13)
C42 C37 P3 118.81(11)
C38 C37 P3 122.57(11)
C50 C49 C54 118.82(13)
C50 C49 P3 122.72(11)
C54 C49 P3 118.44(11)
C48 C43 C44 118.39(14)
C48 C43 P3 116.86(11)
C44 C43 P3 124.75(12)
C52 C53 C54 120.48(15)
C52 C53 H53 119.8
C54 C53 H53 119.8
C41 C42 C37 120.69(14)
C41 C42 H42 119.7
C37 C42 H42 119.7
C53 C54 C49 120.32(14)
C53 C54 H54 119.8
C49 C54 H54 119.8
C40 C39 C38 120.64(15)
C40 C39 H39 119.7
C38 C39 H39 119.7
C39 C38 C37 120.25(14)
C39 C38 H38 119.9
C37 C38 H38 119.9
C51 C52 C53 119.62(14)
C51 C52 H52 120.2
C53 C52 H52 120.2
C45 C46 C47 119.91(16)
C45 C46 H46 120.0
C47 C46 H46 120.0
C49 C50 C51 120.50(14)
C49 C50 H50 119.7
C51 C50 H50 119.7
C47 C48 C43 120.97(15)
C47 C48 H48 119.5
C43 C48 H48 119.5
C45 C44 C43 120.24(16)
C45 C44 H44 119.9
C43 C44 H44 119.9
C41 C40 C39 119.53(15)
C41 C40 H40 120.2
C39 C40 H40 120.2
C52 C51 C50 120.26(15)
C52 C51 H51 119.9
C50 C51 H51 119.9
C40 C41 C42 120.27(15)
C40 C41 H41 119.9
C42 C41 H41 119.9
C46 C45 C44 120.64(16)
C46 C45 H45 119.7
C44 C45 H45 119.7
C46 C47 C48 119.85(17)
C46 C47 H47 120.1
C48 C47 H47 120.1
C56 C55 C60 114.97(13)
C56 C55 B1 123.30(12)
C60 C55 B1 121.73(13)
C72 C67 C68 115.30(12)
C72 C67 B1 123.61(12)
C68 C67 B1 121.07(12)
C78 C73 C74 114.96(13)
C78 C73 B1 125.50(12)
C74 C73 B1 119.51(12)
C69 C68 C67 122.81(13)
C69 C68 H68 118.6
C67 C68 H68 118.6
C66 C61 C62 114.84(14)
C66 C61 B1 124.43(13)
C62 C61 B1 120.61(13)
C71 C72 C67 122.42(13)
C71 C72 H72 118.8
C67 C72 H72 118.8
C55 C56 C57 123.01(14)
C55 C56 H56 118.5
C57 C56 H56 118.5
C70 C71 C72 120.71(14)
C70 C71 H71 119.6
C72 C71 H71 119.6
C73 C78 C77 122.46(15)
C73 C78 H78 118.8
C77 C78 H78 118.8
C70 C69 C68 120.10(14)
C70 C69 H69 120.0
C68 C69 H69 120.0
C75 C74 C73 123.16(15)
C75 C74 H74 118.4
C73 C74 H74 118.4
C58 C57 C56 120.07(15)
C58 C57 H57 120.0
C56 C57 H57 120.0
C59 C60 C55 122.86(15)
C59 C60 H60 118.6
C55 C60 H60 118.6
C71 C70 C69 118.66(14)
C71 C70 H70 120.7
C69 C70 H70 120.7
C61 C66 C65 122.64(17)
C61 C66 H66 118.7
C65 C66 H66 118.7
C63 C62 C61 123.01(16)
C63 C62 H62 118.5
C61 C62 H62 118.5
C58 C59 C60 119.98(15)
C58 C59 H59 120.0
C60 C59 H59 120.0
C64 C63 C62 119.98(16)
C64 C63 H63 120.0
C62 C63 H63 120.0
C75 C76 C77 118.93(15)
C75 C76 H76 120.5
C77 C76 H76 120.5
C76 C77 C78 120.50(15)
C76 C77 H77 119.7
C78 C77 H77 119.7
C57 C58 C59 119.10(14)
C57 C58 H58 120.5
C59 C58 H58 120.5
C76 C75 C74 119.98(16)
C76 C75 H75 120.0
C74 C75 H75 120.0
C65 C64 C63 118.75(16)
C65 C64 H64 120.6
C63 C64 H64 120.6
C64 C65 C66 120.72(18)
C64 C65 H65 119.6
C66 C65 H65 119.6
C73 B1 C55 111.39(11)
C73 B1 C61 111.44(11)
C55 B1 C61 108.81(11)
C73 B1 C67 107.05(11)
C55 B1 C67 109.10(11)
C61 B1 C67 109.00(11)

loop_
_geom_bond_atom_site_label_1
_geom_bond_atom_site_label_2
_geom_bond_distance
Cu1 P1 2.2649(5)
Cu1 P2 2.2786(5)
Cu1 P3 2.2879(4)
P2 C25 1.8187(14)
P2 C31 1.8195(14)
P2 C19 1.8238(14)
P3 C37 1.8137(14)
P3 C43 1.8225(14)
P3 C49 1.8258(14)
P1 C7 1.8161(14)
P1 C1 1.8177(14)
P1 C13 1.8205(14)
C7 C12 1.3898(19)
C7 C8 1.3990(19)
C13 C14 1.391(2)
C13 C18 1.3977(19)
C1 C6 1.392(2)
C1 C2 1.395(2)
C25 C30 1.387(2)
C25 C26 1.389(2)
C8 C9 1.386(2)
C8 H8 0.9500
C31 C36 1.3934(19)
C31 C32 1.3993(19)
C14 C15 1.381(2)
C14 H14 0.9500
C32 C33 1.386(2)
C32 H32 0.9500
C35 C34 1.384(2)
C35 C36 1.386(2)
C35 H35 0.9500
C19 C20 1.394(2)
C19 C24 1.399(2)
C18 C17 1.391(2)
C18 H18 0.9500
C36 H36 0.9500
C2 C3 1.395(2)
C2 H2 0.9500
C12 C11 1.390(2)
C12 H12 0.9500
C24 C23 1.386(2)
C24 H24 0.9500
C16 C17 1.381(2)
C16 C15 1.390(2)
C16 H16 0.9500
C34 C33 1.389(2)
C34 H34 0.9500
C11 C10 1.376(2)
C11 H11 0.9500
C17 H17 0.9500
C15 H15 0.9500
C33 H33 0.9500
C5 C4 1.379(3)
C5 C6 1.384(2)
C5 H5 0.9500
C20 C21 1.385(2)
C20 H20 0.9500
C30 C29 1.389(2)
C30 H30 0.9500
C6 H6 0.9500
C26 C27 1.384(2)
C26 H26 0.9500
C28 C29 1.377(3)
C28 C27 1.377(2)
C28 H28 0.9500
C9 C10 1.387(3)
C9 H9 0.9500
C23 C22 1.377(3)
C23 H23 0.9500
C4 C3 1.380(3)
C4 H4 0.9500
C27 H27 0.9500
C21 C22 1.392(3)
C21 H21 0.9500
C29 H29 0.9500
C22 H22 0.9500
C10 H10 0.9500
C3 H3 0.9500
C37 C42 1.3927(19)
C37 C38 1.396(2)
C49 C50 1.3911(19)
C49 C54 1.396(2)
C43 C48 1.389(2)
C43 C44 1.391(2)
C53 C52 1.384(2)
C53 C54 1.388(2)
C53 H53 0.9500
C42 C41 1.386(2)
C42 H42 0.9500
C54 H54 0.9500
C39 C40 1.382(2)
C39 C38 1.385(2)
C39 H39 0.9500
C38 H38 0.9500
C52 C51 1.382(2)
C52 H52 0.9500
C46 C45 1.370(3)
C46 C47 1.378(3)
C46 H46 0.9500
C50 C51 1.392(2)
C50 H50 0.9500
C48 C47 1.386(2)
C48 H48 0.9500
C44 C45 1.387(2)
C44 H44 0.9500
C40 C41 1.380(2)
C40 H40 0.9500
C51 H51 0.9500
C41 H41 0.9500
C45 H45 0.9500
C47 H47 0.9500
C55 C56 1.392(2)
C55 C60 1.4101(19)
C55 B1 1.644(2)
C67 C72 1.3990(19)
C67 C68 1.4071(19)
C67 B1 1.651(2)
C73 C78 1.3958(19)
C73 C74 1.407(2)
C73 B1 1.638(2)
C68 C69 1.392(2)
C68 H68 0.9500
C61 C66 1.391(2)
C61 C62 1.406(2)
C61 B1 1.650(2)
C72 C71 1.395(2)
C72 H72 0.9500
C56 C57 1.397(2)
C56 H56 0.9500
C71 C70 1.382(2)
C71 H71 0.9500
C78 C77 1.399(2)
C78 H78 0.9500
C69 C70 1.389(2)
C69 H69 0.9500
C74 C75 1.389(2)
C74 H74 0.9500
C57 C58 1.379(2)
C57 H57 0.9500
C60 C59 1.389(2)
C60 H60 0.9500
C70 H70 0.9500
C66 C65 1.397(2)
C66 H66 0.9500
C62 C63 1.391(2)
C62 H62 0.9500
C59 C58 1.386(2)
C59 H59 0.9500
C63 C64 1.382(3)
C63 H63 0.9500
C76 C75 1.380(2)
C76 C77 1.380(3)
C76 H76 0.9500
C77 H77 0.9500
C58 H58 0.9500
C75 H75 0.9500
C64 C65 1.371(3)
C64 H64 0.9500
C65 H65 0.9500
